data_4132853
loop_
_publ_author_name
'Yu, Xin'
'Pang, Maofu'
'Zhang, Shengnan'
'Hu, Xinlong'
'Tung, Chen-Ho'
'Wang, Wenguang'

_publ_section_title
;
 Terminal Thiolate-Dominated H/D Exchanges and H<sub>2</sub> Release:
 Diiron Thiol-Hydride.
;
_journal_issue 36
_journal_name_full 'Journal of the American Chemical Society'
_journal_page_first 11454
_journal_page_last 11463
_journal_paper_doi 10.1021/jacs.8b06996
_journal_volume 140
_journal_year 2018
_chemical_formula_moiety 'C53 H57 Fe2 O2 P3 S3, C H2 Cl2'
_chemical_formula_sum 'C54 H59 Cl2 Fe2 O2 P3 S3'
_chemical_formula_weight 1111.70
_space_group_crystal_system monoclinic
_space_group_IT_number 13
_space_group_name_Hall '-P 2yc'
_space_group_name_H-M_alt 'P 1 2/c 1'
_atom_sites_solution_hydrogens mixed
_audit_creation_date 2018-06-30
_audit_creation_method
;
Olex2 1.2
(compiled 2018.05.29 svn.r3508 for OlexSys, GUI svn.r5506)
;
_cell_angle_alpha 90
_cell_angle_beta 90.251(3)
_cell_angle_gamma 90
_cell_formula_units_Z 4
_cell_length_a 12.9127(5)
_cell_length_b 15.2090(6)
_cell_length_c 27.6092(9)
_cell_measurement_reflns_used 12243
_cell_measurement_temperature 293(2)
_cell_measurement_theta_max 76.6660
_cell_measurement_theta_min 4.0350
_cell_volume 5422.1(3)
_computing_molecular_graphics 'Olex2 (Dolomanov et al., 2009)'
_computing_publication_material 'Olex2 (Dolomanov et al., 2009)'
_computing_structure_refinement 'ShelXL (Sheldrick, 2015)'
_diffrn_ambient_temperature 293(2)
_diffrn_measured_fraction_theta_full 0.983
_diffrn_measured_fraction_theta_max 0.977
_diffrn_measurement_device_type 'XtaLAB Synergy, Dualflex, HyPix'
_diffrn_radiation_type MoK\a
_diffrn_radiation_wavelength 0.71073
_diffrn_reflns_av_R_equivalents 0.0557
_diffrn_reflns_av_unetI/netI 0.0575
_diffrn_reflns_Laue_measured_fraction_full 0.983
_diffrn_reflns_Laue_measured_fraction_max 0.977
_diffrn_reflns_limit_h_max 15
_diffrn_reflns_limit_h_min -14
_diffrn_reflns_limit_k_max 17
_diffrn_reflns_limit_k_min -19
_diffrn_reflns_limit_l_max 34
_diffrn_reflns_limit_l_min -34
_diffrn_reflns_number 32922
_diffrn_reflns_point_group_measured_fraction_full 0.983
_diffrn_reflns_point_group_measured_fraction_max 0.977
_diffrn_reflns_theta_full 25.242
_diffrn_reflns_theta_max 26.373
_diffrn_reflns_theta_min 3.445
_exptl_absorpt_coefficient_mu 0.877
_exptl_crystal_density_diffrn 1.362
_exptl_crystal_description rod
_exptl_crystal_F_000 2312
_refine_diff_density_max 0.710
_refine_diff_density_min -0.789
_refine_diff_density_rms 0.074
_refine_ls_extinction_method none
_refine_ls_goodness_of_fit_ref 1.012
_refine_ls_hydrogen_treatment constr
_refine_ls_matrix_type full
_refine_ls_number_parameters 595
_refine_ls_number_reflns 10853
_refine_ls_number_restraints 0
_refine_ls_restrained_S_all 1.012
_refine_ls_R_factor_all 0.0784
_refine_ls_R_factor_gt 0.0526
_refine_ls_shift/su_max 0.001
_refine_ls_shift/su_mean 0.000
_refine_ls_structure_factor_coef Fsqd
_refine_ls_weighting_details 'w=1/[\s^2^(Fo^2^)+(0.0473P)^2^+8.9507P] where P=(Fo^2^+2Fc^2^)/3'
_refine_ls_weighting_scheme calc
_refine_ls_wR_factor_gt 0.1155
_refine_ls_wR_factor_ref 0.1253
_reflns_Friedel_coverage 0.000
_reflns_number_gt 7982
_reflns_number_total 10853
_reflns_threshold_expression 'I > 2\s(I)'
_cod_data_source_file ja8b06996_si_002.cif
_cod_data_source_block 1852516
_cod_database_code 4132853
_shelx_shelxl_version_number 2014/7
_shelx_space_group_comment
;
The symmetry employed for this shelxl refinement is uniquely defined
by the following loop, which should always be used as a source of
symmetry information in preference to the above space-group names.
They are only intended as comments.
;
_olex2_refinement_description
;
1. Fixed Uiso
 At 1.2 times of:
  All C(H) groups, All C(H,H) groups, All Fe(H) groups
2.a Riding coordinates:
 Fe1(H)
2.b Ternary CH refined with riding coordinates:
 C41(H41), C47(H47)
2.c Secondary CH2 refined with riding coordinates:
 C49(H49A,H49B), C46(H46A,H46B), C45(H45A,H45B), C48(H48A,H48B), C50(H50A,
 H50B), C33(H33A,H33B), C52(H52A,H52B), C44(H44A,H44B), C42(H42A,H42B),
 C43(H43A,H43B), C34(H34A,H34B), C51(H51A,H51B), C32(H32A,H32B), C54(H54A,H54B)
2.d Aromatic/amide H refined with riding coordinates:
 C22(H22), C20(H20), C16(H16), C29(H29), C21(H21), C17(H17), C6(H6), C27(H27),
 C9(H9), C10(H10), C3(H3), C11(H11), C14(H14), C39(H39), C8(H8), C37(H37),
 C5(H5), C26(H26), C36(H36), C15(H15), C38(H38), C30(H30), C12(H12), C18(H18),
 C24(H24), C4(H4), C28(H28), C23(H23)
;
_platon_squeeze_void_probe_radius 1.20
_olex2_submission_special_instructions 'No special instructions were received'

loop_
_space_group_symop_operation_xyz
'x, y, z'
'-x, y, -z+1/2'
'-x, -y, -z'
'x, -y, z-1/2'

loop_
_atom_site_label
_atom_site_type_symbol
_atom_site_fract_x
_atom_site_fract_y
_atom_site_fract_z
_atom_site_U_iso_or_equiv
_atom_site_adp_type
_atom_site_occupancy
_atom_site_site_symmetry_order
_atom_site_calc_flag
_atom_site_refinement_flags_posn
Fe1 Fe 0.30652(4) 0.71868(3) 0.08854(2) 0.02148(12) Uani 1 1 d .
H H 0.2123 0.6849 0.0636 0.026 Uiso 1 1 d R
Fe2 Fe 0.22149(4) 0.73977(3) 0.00336(2) 0.02632(13) Uani 1 1 d .
S3 S 0.18776(8) 0.60342(7) -0.02915(3) 0.0355(2) Uani 1 1 d .
S2 S 0.39047(7) 0.70251(6) 0.01695(3) 0.02516(19) Uani 1 1 d .
S1 S 0.25111(7) 0.84876(6) 0.05738(3) 0.0291(2) Uani 1 1 d .
P3 P 0.21810(9) 0.78750(7) -0.07221(3) 0.0372(3) Uani 1 1 d .
P1 P 0.20694(7) 0.73002(6) 0.15249(3) 0.02266(19) Uani 1 1 d .
P2 P 0.33618(7) 0.58185(6) 0.11032(3) 0.02265(19) Uani 1 1 d .
O1 O 0.4887(2) 0.7845(2) 0.13888(10) 0.0469(7) Uani 1 1 d .
O2 O -0.0027(2) 0.7499(2) 0.00753(10) 0.0449(7) Uani 1 1 d .
C25 C 0.0662(3) 0.7465(2) 0.15006(12) 0.0274(8) Uani 1 1 d .
C22 C 0.3474(4) 0.9384(3) 0.25365(18) 0.0603(13) Uani 1 1 d .
H22 H 0.3779 0.9810 0.2733 0.072 Uiso 1 1 calc R
C49 C 0.0135(5) 1.0007(4) -0.0808(2) 0.083(2) Uani 1 1 d .
H49A H 0.0035 1.0006 -0.1157 0.100 Uiso 1 1 calc R
H49B H -0.0534 1.0099 -0.0659 0.100 Uiso 1 1 calc R
C41 C 0.3396(3) 0.7834(3) -0.10862(13) 0.0388(9) Uani 1 1 d .
H41 H 0.3910 0.8195 -0.0916 0.047 Uiso 1 1 calc R
C20 C 0.2446(4) 0.9004(3) 0.18457(15) 0.0442(10) Uani 1 1 d .
H20 H 0.2068 0.9175 0.1574 0.053 Uiso 1 1 calc R
C46 C 0.3829(3) 0.6896(3) -0.11068(14) 0.0413(10) Uani 1 1 d .
H46A H 0.3907 0.6669 -0.0780 0.050 Uiso 1 1 calc R
H46B H 0.3344 0.6520 -0.1278 0.050 Uiso 1 1 calc R
C16 C 0.6803(3) 0.5427(3) 0.15022(14) 0.0421(10) Uani 1 1 d .
H16 H 0.7498 0.5356 0.1582 0.051 Uiso 1 1 calc R
C1 C 0.2081(3) 0.6260(2) 0.18602(11) 0.0251(7) Uani 1 1 d .
C29 C -0.0944(3) 0.8009(3) 0.18242(13) 0.0388(10) Uani 1 1 d .
H29 H -0.1295 0.8380 0.2035 0.047 Uiso 1 1 calc R
C40 C 0.1283(3) 0.6264(3) -0.08442(13) 0.0395(10) Uani 1 1 d .
C21 C 0.2908(4) 0.9635(3) 0.21368(18) 0.0625(14) Uani 1 1 d .
H21 H 0.2835 1.0228 0.2062 0.075 Uiso 1 1 calc R
C45 C 0.4877(4) 0.6874(3) -0.13624(15) 0.0508(12) Uani 1 1 d .
H45A H 0.5375 0.7218 -0.1178 0.061 Uiso 1 1 calc R
H45B H 0.5126 0.6273 -0.1377 0.061 Uiso 1 1 calc R
C2 C 0.2651(2) 0.5571(2) 0.16593(11) 0.0241(7) Uani 1 1 d .
C48 C 0.0572(4) 0.9118(3) -0.06484(17) 0.0604(14) Uani 1 1 d .
H48A H 0.0110 0.8652 -0.0753 0.073 Uiso 1 1 calc R
H48B H 0.0617 0.9099 -0.0298 0.073 Uiso 1 1 calc R
C7 C 0.2949(3) 0.4893(2) 0.07217(12) 0.0263(7) Uani 1 1 d .
C50 C 0.0845(5) 1.0739(4) -0.0671(2) 0.086(2) Uani 1 1 d .
H50A H 0.0875 1.0783 -0.0321 0.103 Uiso 1 1 calc R
H50B H 0.0567 1.1288 -0.0795 0.103 Uiso 1 1 calc R
C13 C 0.4711(3) 0.5612(2) 0.12646(12) 0.0281(8) Uani 1 1 d .
C17 C 0.6062(3) 0.5460(3) 0.18611(14) 0.0467(11) Uani 1 1 d .
H17 H 0.6264 0.5423 0.2184 0.056 Uiso 1 1 calc R
C6 C 0.1494(3) 0.6112(3) 0.22773(12) 0.0284(8) Uani 1 1 d .
H6 H 0.1110 0.6567 0.2412 0.034 Uiso 1 1 calc R
C27 C -0.0974(3) 0.6929(3) 0.12025(14) 0.0385(9) Uani 1 1 d .
H27 H -0.1346 0.6568 0.0993 0.046 Uiso 1 1 calc R
C47 C 0.1647(4) 0.8973(3) -0.08651(15) 0.0510(12) Uani 1 1 d .
H47 H 0.1576 0.9011 -0.1218 0.061 Uiso 1 1 calc R
C9 C 0.1505(3) 0.4077(3) 0.04003(15) 0.0418(10) Uani 1 1 d .
H9 H 0.0794 0.3980 0.0382 0.050 Uiso 1 1 calc R
C31 C 0.4155(3) 0.7582(2) 0.11991(12) 0.0293(8) Uani 1 1 d .
C10 C 0.2175(3) 0.3550(3) 0.01457(14) 0.0413(10) Uani 1 1 d .
H10 H 0.1919 0.3095 -0.0045 0.050 Uiso 1 1 calc R
C3 C 0.2638(3) 0.4746(2) 0.18771(12) 0.0290(8) Uani 1 1 d .
H3 H 0.3022 0.4287 0.1746 0.035 Uiso 1 1 calc R
C33 C 0.4385(3) 0.8848(3) 0.00757(16) 0.0447(10) Uani 1 1 d .
H33A H 0.4003 0.8881 -0.0227 0.054 Uiso 1 1 calc R
H33B H 0.4957 0.9259 0.0054 0.054 Uiso 1 1 calc R
C53 C 0.0856(3) 0.7503(3) 0.00606(12) 0.0332(9) Uani 1 1 d .
C11 C 0.3214(3) 0.3694(3) 0.01736(14) 0.0404(10) Uani 1 1 d .
H11 H 0.3663 0.3340 -0.0003 0.048 Uiso 1 1 calc R
C14 C 0.5471(3) 0.5603(2) 0.09092(13) 0.0315(8) Uani 1 1 d .
H14 H 0.5280 0.5669 0.0586 0.038 Uiso 1 1 calc R
C35 C 0.1342(3) 0.7104(3) -0.10512(14) 0.0451(11) Uani 1 1 d .
C19 C 0.2542(3) 0.8114(2) 0.19561(12) 0.0293(8) Uani 1 1 d .
C39 C 0.0717(3) 0.5600(3) -0.10870(15) 0.0479(11) Uani 1 1 d .
H39 H 0.0691 0.5037 -0.0957 0.058 Uiso 1 1 calc R
C8 C 0.1894(3) 0.4753(3) 0.06848(14) 0.0366(9) Uani 1 1 d .
H8 H 0.1441 0.5115 0.0853 0.044 Uiso 1 1 calc R
C37 C 0.0261(4) 0.6607(4) -0.17181(16) 0.0657(16) Uani 1 1 d .
H37 H -0.0081 0.6716 -0.2009 0.079 Uiso 1 1 calc R
C5 C 0.1485(3) 0.5295(3) 0.24883(12) 0.0309(8) Uani 1 1 d .
H5 H 0.1097 0.5200 0.2766 0.037 Uiso 1 1 calc R
C52 C 0.2374(4) 0.9708(3) -0.07058(18) 0.0602(14) Uani 1 1 d .
H52A H 0.3052 0.9617 -0.0848 0.072 Uiso 1 1 calc R
H52B H 0.2451 0.9697 -0.0356 0.072 Uiso 1 1 calc R
C26 C 0.0100(3) 0.6928(3) 0.11893(13) 0.0324(8) Uani 1 1 d .
H26 H 0.0445 0.6567 0.0971 0.039 Uiso 1 1 calc R
C36 C 0.0822(4) 0.7273(4) -0.14919(15) 0.0605(14) Uani 1 1 d .
H36 H 0.0854 0.7829 -0.1631 0.073 Uiso 1 1 calc R
C15 C 0.6504(3) 0.5500(3) 0.10270(14) 0.0374(9) Uani 1 1 d .
H15 H 0.6998 0.5479 0.0783 0.045 Uiso 1 1 calc R
C38 C 0.0212(4) 0.5777(4) -0.15074(17) 0.0638(16) Uani 1 1 d .
H38 H -0.0173 0.5336 -0.1657 0.077 Uiso 1 1 calc R
C30 C 0.0127(3) 0.8013(3) 0.18148(12) 0.0327(8) Uani 1 1 d .
H30 H 0.0493 0.8386 0.2021 0.039 Uiso 1 1 calc R
C44 C 0.4789(4) 0.7241(3) -0.18688(16) 0.0614(14) Uani 1 1 d .
H44A H 0.4343 0.6865 -0.2062 0.074 Uiso 1 1 calc R
H44B H 0.5468 0.7248 -0.2018 0.074 Uiso 1 1 calc R
C12 C 0.3612(3) 0.4362(2) 0.04614(13) 0.0331(8) Uani 1 1 d .
H12 H 0.4324 0.4453 0.0479 0.040 Uiso 1 1 calc R
C42 C 0.3306(4) 0.8198(3) -0.16035(15) 0.0599(14) Uani 1 1 d .
H42A H 0.2804 0.7853 -0.1785 0.072 Uiso 1 1 calc R
H42B H 0.3061 0.8800 -0.1592 0.072 Uiso 1 1 calc R
C18 C 0.5027(3) 0.5546(3) 0.17463(13) 0.0373(9) Uani 1 1 d .
H18 H 0.4536 0.5560 0.1992 0.045 Uiso 1 1 calc R
C43 C 0.4350(5) 0.8167(4) -0.18604(18) 0.0722(17) Uani 1 1 d .
H43A H 0.4267 0.8377 -0.2190 0.087 Uiso 1 1 calc R
H43B H 0.4834 0.8554 -0.1696 0.087 Uiso 1 1 calc R
C34 C 0.4827(3) 0.7932(3) 0.01218(15) 0.0376(9) Uani 1 1 d .
H34A H 0.5272 0.7919 0.0406 0.045 Uiso 1 1 calc R
H34B H 0.5263 0.7824 -0.0157 0.045 Uiso 1 1 calc R
C51 C 0.1941(5) 1.0611(4) -0.0866(2) 0.083(2) Uani 1 1 d .
H51A H 0.2387 1.1076 -0.0746 0.099 Uiso 1 1 calc R
H51B H 0.1930 1.0644 -0.1217 0.099 Uiso 1 1 calc R
C24 C 0.3131(3) 0.7880(3) 0.23580(13) 0.0347(9) Uani 1 1 d .
H24 H 0.3217 0.7289 0.2434 0.042 Uiso 1 1 calc R
C4 C 0.2052(3) 0.4611(3) 0.22890(12) 0.0311(8) Uani 1 1 d .
H4 H 0.2038 0.4059 0.2433 0.037 Uiso 1 1 calc R
C32 C 0.3673(3) 0.9153(3) 0.04813(15) 0.0407(10) Uani 1 1 d .
H32A H 0.3460 0.9752 0.0414 0.049 Uiso 1 1 calc R
H32B H 0.4067 0.9160 0.0781 0.049 Uiso 1 1 calc R
C28 C -0.1491(3) 0.7461(3) 0.15234(14) 0.0400(10) Uani 1 1 d .
H28 H -0.2210 0.7448 0.1536 0.048 Uiso 1 1 calc R
C23 C 0.3592(3) 0.8517(3) 0.26474(15) 0.0469(11) Uani 1 1 d .
H23 H 0.3981 0.8352 0.2917 0.056 Uiso 1 1 calc R
Cl2 Cl 0.2282(2) 0.21975(14) 0.18605(10) 0.1306(8) Uani 1 1 d .
Cl1 Cl 0.2535(3) 0.14046(19) 0.09232(13) 0.1819(13) Uani 1 1 d .
C54 C 0.2131(6) 0.2305(5) 0.1236(3) 0.100(2) Uani 1 1 d .
H54A H 0.1406 0.2410 0.1163 0.120 Uiso 1 1 calc R
H54B H 0.2520 0.2814 0.1127 0.120 Uiso 1 1 calc R

loop_
_atom_site_aniso_label
_atom_site_aniso_U_11
_atom_site_aniso_U_22
_atom_site_aniso_U_33
_atom_site_aniso_U_23
_atom_site_aniso_U_13
_atom_site_aniso_U_12
Fe1 0.0280(3) 0.0214(2) 0.0151(2) 0.00058(18) 0.00573(18) 0.0030(2)
Fe2 0.0361(3) 0.0274(3) 0.0155(2) 0.00013(19) 0.00503(19) 0.0090(2)
S3 0.0450(6) 0.0333(5) 0.0281(5) -0.0059(4) 0.0021(4) 0.0044(4)
S2 0.0330(5) 0.0234(4) 0.0192(4) 0.0020(3) 0.0098(3) 0.0039(4)
S1 0.0428(5) 0.0224(4) 0.0221(4) 0.0008(3) 0.0079(4) 0.0075(4)
P3 0.0545(6) 0.0387(6) 0.0184(5) 0.0041(4) 0.0084(4) 0.0217(5)
P1 0.0279(4) 0.0243(4) 0.0157(4) 0.0004(3) 0.0048(3) 0.0049(4)
P2 0.0268(4) 0.0231(4) 0.0181(4) 0.0014(3) 0.0064(3) 0.0048(4)
O1 0.0390(16) 0.059(2) 0.0424(16) -0.0114(14) -0.0054(13) -0.0096(15)
O2 0.0397(17) 0.0560(19) 0.0390(16) -0.0065(14) 0.0012(12) 0.0106(14)
C25 0.0315(18) 0.0316(19) 0.0191(16) 0.0061(14) 0.0056(13) 0.0049(15)
C22 0.078(4) 0.055(3) 0.048(3) -0.024(2) 0.001(2) -0.012(3)
C49 0.113(5) 0.078(4) 0.059(3) 0.024(3) 0.034(3) 0.065(4)
C41 0.057(3) 0.039(2) 0.0203(18) 0.0065(16) 0.0146(16) 0.0143(19)
C20 0.067(3) 0.031(2) 0.036(2) -0.0046(18) -0.0013(19) 0.005(2)
C46 0.062(3) 0.039(2) 0.0229(19) 0.0048(16) 0.0140(17) 0.022(2)
C16 0.031(2) 0.057(3) 0.039(2) 0.002(2) 0.0026(16) 0.0088(19)
C1 0.0267(18) 0.0309(19) 0.0176(16) 0.0018(14) 0.0031(13) 0.0000(15)
C29 0.040(2) 0.049(2) 0.0268(19) 0.0085(18) 0.0110(16) 0.0190(19)
C40 0.038(2) 0.054(3) 0.027(2) -0.0117(18) 0.0056(16) 0.0137(19)
C21 0.097(4) 0.034(2) 0.057(3) -0.011(2) -0.003(3) -0.006(3)
C45 0.069(3) 0.046(3) 0.037(2) 0.007(2) 0.023(2) 0.026(2)
C2 0.0237(17) 0.0307(19) 0.0180(16) 0.0024(14) 0.0015(12) 0.0017(14)
C48 0.081(3) 0.061(3) 0.039(2) 0.009(2) 0.015(2) 0.045(3)
C7 0.035(2) 0.0234(18) 0.0205(17) 0.0025(14) 0.0066(14) 0.0028(15)
C50 0.138(6) 0.060(4) 0.058(3) 0.025(3) 0.046(3) 0.064(4)
C13 0.0307(19) 0.0288(19) 0.0250(18) -0.0007(15) 0.0057(14) 0.0099(15)
C17 0.038(2) 0.075(3) 0.027(2) 0.002(2) -0.0009(16) 0.012(2)
C6 0.0263(18) 0.039(2) 0.0202(17) 0.0010(15) 0.0070(13) 0.0030(16)
C27 0.036(2) 0.041(2) 0.039(2) 0.0069(18) 0.0006(17) -0.0020(18)
C47 0.081(3) 0.046(3) 0.025(2) 0.0124(18) 0.015(2) 0.035(2)
C9 0.040(2) 0.044(2) 0.042(2) -0.0047(19) 0.0076(17) -0.0062(19)
C31 0.037(2) 0.0287(19) 0.0221(17) -0.0017(15) 0.0116(15) 0.0051(16)
C10 0.058(3) 0.033(2) 0.033(2) -0.0099(17) 0.0060(18) -0.0057(19)
C3 0.0326(19) 0.0273(19) 0.0269(18) 0.0043(15) 0.0013(14) 0.0054(15)
C33 0.063(3) 0.026(2) 0.045(2) 0.0065(18) 0.025(2) -0.0066(19)
C53 0.047(2) 0.041(2) 0.0110(16) -0.0049(15) 0.0012(15) 0.0051(18)
C11 0.050(3) 0.037(2) 0.035(2) -0.0108(17) 0.0100(18) 0.0086(19)
C14 0.035(2) 0.037(2) 0.0227(18) 0.0027(15) 0.0063(14) 0.0064(17)
C35 0.050(2) 0.062(3) 0.0233(19) -0.0066(19) 0.0055(17) 0.023(2)
C19 0.034(2) 0.035(2) 0.0198(17) -0.0040(15) 0.0101(14) 0.0016(16)
C39 0.040(2) 0.065(3) 0.039(2) -0.025(2) 0.0067(18) 0.009(2)
C8 0.040(2) 0.035(2) 0.035(2) -0.0070(17) 0.0080(16) 0.0048(17)
C37 0.058(3) 0.112(5) 0.027(2) -0.029(3) -0.009(2) 0.030(3)
C5 0.0266(18) 0.049(2) 0.0176(17) 0.0060(16) 0.0042(13) -0.0033(17)
C52 0.090(4) 0.039(3) 0.051(3) 0.019(2) 0.023(3) 0.029(3)
C26 0.037(2) 0.033(2) 0.0270(19) 0.0030(16) 0.0048(15) 0.0056(17)
C36 0.070(3) 0.083(4) 0.028(2) -0.005(2) -0.003(2) 0.041(3)
C15 0.031(2) 0.044(2) 0.037(2) 0.0046(18) 0.0112(16) 0.0082(17)
C38 0.047(3) 0.104(5) 0.039(3) -0.039(3) -0.001(2) 0.015(3)
C30 0.038(2) 0.040(2) 0.0199(17) 0.0016(15) 0.0045(14) 0.0131(17)
C44 0.083(4) 0.065(3) 0.037(2) 0.012(2) 0.031(2) 0.034(3)
C12 0.038(2) 0.033(2) 0.0288(19) -0.0010(16) 0.0064(15) 0.0066(17)
C42 0.091(4) 0.057(3) 0.032(2) 0.020(2) 0.023(2) 0.037(3)
C18 0.033(2) 0.052(3) 0.0271(19) -0.0006(18) 0.0094(15) 0.0097(18)
C43 0.103(4) 0.073(4) 0.041(3) 0.029(2) 0.041(3) 0.041(3)
C34 0.042(2) 0.032(2) 0.039(2) 0.0023(17) 0.0176(17) -0.0029(17)
C51 0.130(5) 0.049(3) 0.069(4) 0.026(3) 0.030(3) 0.046(3)
C24 0.036(2) 0.042(2) 0.0261(19) -0.0006(16) 0.0015(15) 0.0011(17)
C4 0.036(2) 0.032(2) 0.0254(18) 0.0102(15) 0.0013(15) -0.0023(16)
C32 0.059(3) 0.0228(19) 0.040(2) 0.0005(17) 0.0133(19) -0.0016(18)
C28 0.031(2) 0.053(3) 0.037(2) 0.019(2) 0.0107(16) 0.0125(19)
C23 0.042(2) 0.068(3) 0.031(2) -0.009(2) -0.0042(17) -0.004(2)
Cl2 0.1493(19) 0.0887(14) 0.154(2) 0.0239(14) 0.0132(15) 0.0376(14)
Cl1 0.230(3) 0.1115(19) 0.205(3) -0.041(2) 0.011(2) 0.044(2)
C54 0.103(5) 0.093(5) 0.104(5) 0.017(4) 0.027(4) 0.030(4)

loop_
_atom_type_symbol
_atom_type_description
_atom_type_scat_dispersion_real
_atom_type_scat_dispersion_imag
_atom_type_scat_source
C C 0.0033 0.0016 'International Tables Vol C Tables 4.2.6.8 and 6.1.1.4'
H H 0.0000 0.0000 'International Tables Vol C Tables 4.2.6.8 and 6.1.1.4'
Cl Cl 0.1484 0.1585 'International Tables Vol C Tables 4.2.6.8 and 6.1.1.4'
Fe Fe 0.3463 0.8444 'International Tables Vol C Tables 4.2.6.8 and 6.1.1.4'
O O 0.0106 0.0060 'International Tables Vol C Tables 4.2.6.8 and 6.1.1.4'
P P 0.1023 0.0942 'International Tables Vol C Tables 4.2.6.8 and 6.1.1.4'
S S 0.1246 0.1234 'International Tables Vol C Tables 4.2.6.8 and 6.1.1.4'

loop_
_geom_angle_atom_site_label_1
_geom_angle_atom_site_label_2
_geom_angle_atom_site_label_3
_geom_angle
Fe2 Fe1 H 44.4
S2 Fe1 H 87.3
S2 Fe1 Fe2 55.25(3)
S1 Fe1 H 82.5
S1 Fe1 Fe2 54.65(3)
S1 Fe1 S2 85.16(3)
P1 Fe1 H 85.3
P1 Fe1 Fe2 117.99(3)
P1 Fe1 S2 172.55(4)
P1 Fe1 S1 92.95(4)
P1 Fe1 P2 87.50(3)
P2 Fe1 H 86.6
P2 Fe1 Fe2 115.76(3)
P2 Fe1 S2 92.99(3)
P2 Fe1 S1 169.05(4)
C31 Fe1 H 178.0
C31 Fe1 Fe2 137.35(11)
C31 Fe1 S2 94.68(11)
C31 Fe1 S1 98.01(12)
C31 Fe1 P1 92.72(11)
C31 Fe1 P2 92.90(12)
Fe1 Fe2 H 33.9
S3 Fe2 Fe1 108.59(3)
S3 Fe2 H 86.1
S2 Fe2 Fe1 54.82(2)
S2 Fe2 H 78.9
S2 Fe2 S3 91.12(4)
S1 Fe2 Fe1 55.02(3)
S1 Fe2 H 75.6
S1 Fe2 S3 161.68(4)
S1 Fe2 S2 85.11(4)
P3 Fe2 Fe1 153.83(4)
P3 Fe2 H 171.1
P3 Fe2 S3 85.69(4)
P3 Fe2 S2 104.57(4)
P3 Fe2 S1 112.62(4)
C53 Fe2 Fe1 112.80(11)
C53 Fe2 H 86.3
C53 Fe2 S3 84.93(13)
C53 Fe2 S2 164.90(12)
C53 Fe2 S1 94.07(12)
C53 Fe2 P3 89.69(11)
C40 S3 Fe2 104.07(15)
Fe1 S2 Fe2 69.93(3)
C34 S2 Fe1 107.14(13)
C34 S2 Fe2 115.06(13)
Fe2 S1 Fe1 70.33(3)
C32 S1 Fe1 106.10(14)
C32 S1 Fe2 116.73(13)
C41 P3 Fe2 118.95(13)
C47 P3 Fe2 120.28(13)
C47 P3 C41 103.20(19)
C35 P3 Fe2 105.48(14)
C35 P3 C41 102.00(19)
C35 P3 C47 104.6(2)
C25 P1 Fe1 124.36(11)
C1 P1 Fe1 109.58(11)
C1 P1 C25 98.15(16)
C19 P1 Fe1 112.54(12)
C19 P1 C25 105.08(16)
C19 P1 C1 104.76(16)
C2 P2 Fe1 109.65(12)
C2 P2 C7 100.26(15)
C7 P2 Fe1 121.25(11)
C13 P2 Fe1 113.27(12)
C13 P2 C2 103.98(15)
C13 P2 C7 106.42(16)
C26 C25 P1 117.2(3)
C26 C25 C30 118.7(3)
C30 C25 P1 123.6(3)
C21 C22 H22 119.8
C23 C22 H22 119.8
C23 C22 C21 120.5(4)
H49A C49 H49B 108.0
C48 C49 H49A 109.4
C48 C49 H49B 109.4
C50 C49 H49A 109.4
C50 C49 H49B 109.4
C50 C49 C48 111.2(5)
P3 C41 H41 107.0
C46 C41 P3 111.0(3)
C46 C41 H41 107.0
C46 C41 C42 109.1(3)
C42 C41 P3 115.4(3)
C42 C41 H41 107.0
C21 C20 H20 119.7
C21 C20 C19 120.6(4)
C19 C20 H20 119.7
C41 C46 H46A 109.4
C41 C46 H46B 109.4
H46A C46 H46B 108.0
C45 C46 C41 111.1(4)
C45 C46 H46A 109.4
C45 C46 H46B 109.4
C17 C16 H16 120.3
C15 C16 H16 120.3
C15 C16 C17 119.4(4)
C2 C1 P1 116.8(2)
C2 C1 C6 119.6(3)
C6 C1 P1 123.5(3)
C30 C29 H29 119.9
C28 C29 H29 119.9
C28 C29 C30 120.2(4)
C35 C40 S3 121.1(3)
C35 C40 C39 119.1(4)
C39 C40 S3 119.8(4)
C22 C21 C20 119.9(5)
C22 C21 H21 120.0
C20 C21 H21 120.0
C46 C45 H45A 109.5
C46 C45 H45B 109.5
H45A C45 H45B 108.0
C44 C45 C46 110.9(4)
C44 C45 H45A 109.5
C44 C45 H45B 109.5
C1 C2 P2 116.5(2)
C3 C2 P2 123.7(3)
C3 C2 C1 119.9(3)
C49 C48 H48A 109.6
C49 C48 H48B 109.6
C49 C48 C47 110.4(4)
H48A C48 H48B 108.1
C47 C48 H48A 109.6
C47 C48 H48B 109.6
C8 C7 P2 116.4(3)
C12 C7 P2 124.6(3)
C12 C7 C8 119.0(3)
C49 C50 H50A 109.1
C49 C50 H50B 109.1
C49 C50 C51 112.6(5)
H50A C50 H50B 107.8
C51 C50 H50A 109.1
C51 C50 H50B 109.1
C14 C13 P2 120.4(3)
C14 C13 C18 117.9(3)
C18 C13 P2 121.4(3)
C16 C17 H17 119.6
C18 C17 C16 120.8(4)
C18 C17 H17 119.6
C1 C6 H6 120.0
C5 C6 C1 120.1(3)
C5 C6 H6 120.0
C26 C27 H27 119.8
C28 C27 H27 119.8
C28 C27 C26 120.4(4)
P3 C47 H47 107.4
C48 C47 P3 112.6(3)
C48 C47 H47 107.4
C52 C47 P3 111.9(3)
C52 C47 C48 109.9(4)
C52 C47 H47 107.4
C10 C9 H9 120.2
C10 C9 C8 119.6(4)
C8 C9 H9 120.2
O1 C31 Fe1 177.5(3)
C9 C10 H10 120.0
C11 C10 C9 120.0(4)
C11 C10 H10 120.0
C2 C3 H3 120.1
C4 C3 C2 119.7(3)
C4 C3 H3 120.1
H33A C33 H33B 107.3
C34 C33 H33A 108.1
C34 C33 H33B 108.1
C34 C33 C32 116.6(3)
C32 C33 H33A 108.1
C32 C33 H33B 108.1
O2 C53 Fe2 174.5(4)
C10 C11 H11 119.6
C10 C11 C12 120.9(4)
C12 C11 H11 119.6
C13 C14 H14 119.4
C15 C14 C13 121.2(3)
C15 C14 H14 119.4
C40 C35 P3 114.4(3)
C40 C35 C36 119.4(4)
C36 C35 P3 126.1(4)
C20 C19 P1 119.2(3)
C24 C19 P1 121.9(3)
C24 C19 C20 118.2(4)
C40 C39 H39 119.7
C38 C39 C40 120.7(5)
C38 C39 H39 119.7
C7 C8 C9 120.8(4)
C7 C8 H8 119.6
C9 C8 H8 119.6
C36 C37 H37 120.1
C38 C37 H37 120.1
C38 C37 C36 119.8(4)
C6 C5 H5 119.8
C6 C5 C4 120.3(3)
C4 C5 H5 119.8
C47 C52 H52A 109.6
C47 C52 H52B 109.6
C47 C52 C51 110.3(5)
H52A C52 H52B 108.1
C51 C52 H52A 109.6
C51 C52 H52B 109.6
C25 C26 H26 119.9
C27 C26 C25 120.2(4)
C27 C26 H26 119.9
C35 C36 H36 120.0
C37 C36 C35 120.0(5)
C37 C36 H36 120.0
C16 C15 C14 120.2(3)
C16 C15 H15 119.9
C14 C15 H15 119.9
C39 C38 C37 121.0(5)
C39 C38 H38 119.5
C37 C38 H38 119.5
C25 C30 H30 119.7
C29 C30 C25 120.6(4)
C29 C30 H30 119.7
C45 C44 H44A 109.5
C45 C44 H44B 109.5
C45 C44 C43 110.8(4)
H44A C44 H44B 108.1
C43 C44 H44A 109.5
C43 C44 H44B 109.5
C7 C12 C11 119.8(4)
C7 C12 H12 120.1
C11 C12 H12 120.1
C41 C42 H42A 109.4
C41 C42 H42B 109.4
H42A C42 H42B 108.0
C43 C42 C41 111.0(4)
C43 C42 H42A 109.4
C43 C42 H42B 109.4
C13 C18 H18 119.8
C17 C18 C13 120.4(3)
C17 C18 H18 119.8
C44 C43 C42 111.5(4)
C44 C43 H43A 109.3
C44 C43 H43B 109.3
C42 C43 H43A 109.3
C42 C43 H43B 109.3
H43A C43 H43B 108.0
S2 C34 H34A 108.0
S2 C34 H34B 108.0
C33 C34 S2 117.1(3)
C33 C34 H34A 108.0
C33 C34 H34B 108.0
H34A C34 H34B 107.3
C50 C51 C52 110.3(5)
C50 C51 H51A 109.6
C50 C51 H51B 109.6
C52 C51 H51A 109.6
C52 C51 H51B 109.6
H51A C51 H51B 108.1
C19 C24 H24 119.6
C23 C24 C19 120.8(4)
C23 C24 H24 119.6
C3 C4 C5 120.4(3)
C3 C4 H4 119.8
C5 C4 H4 119.8
S1 C32 H32A 108.4
S1 C32 H32B 108.4
C33 C32 S1 115.6(3)
C33 C32 H32A 108.4
C33 C32 H32B 108.4
H32A C32 H32B 107.4
C29 C28 C27 119.9(4)
C29 C28 H28 120.1
C27 C28 H28 120.1
C22 C23 C24 119.9(4)
C22 C23 H23 120.0
C24 C23 H23 120.0
Cl2 C54 H54A 109.0
Cl2 C54 H54B 109.0
Cl1 C54 Cl2 113.1(4)
Cl1 C54 H54A 109.0
Cl1 C54 H54B 109.0
H54A C54 H54B 107.8

loop_
_geom_bond_atom_site_label_1
_geom_bond_atom_site_label_2
_geom_bond_distance
Fe1 H 1.4872
Fe1 Fe2 2.6107(7)
Fe1 S2 2.2717(9)
Fe1 S1 2.2717(10)
Fe1 P1 2.1957(9)
Fe1 P2 2.1992(10)
Fe1 C31 1.756(4)
Fe2 H 1.8646
Fe2 S3 2.3004(11)
Fe2 S2 2.2839(10)
Fe2 S1 2.2614(10)
Fe2 P3 2.2095(10)
Fe2 C53 1.763(4)
S3 C40 1.741(4)
S2 C34 1.828(4)
S1 C32 1.828(4)
P3 C41 1.868(4)
P3 C47 1.849(4)
P3 C35 1.835(5)
P1 C25 1.836(4)
P1 C1 1.832(4)
P1 C19 1.821(4)
P2 C2 1.832(3)
P2 C7 1.835(4)
P2 C13 1.824(4)
O1 C31 1.150(4)
O2 C53 1.141(4)
C25 C26 1.388(5)
C25 C30 1.389(5)
C22 H22 0.9300
C22 C21 1.376(7)
C22 C23 1.362(7)
C49 H49A 0.9700
C49 H49B 0.9700
C49 C48 1.529(6)
C49 C50 1.490(9)
C41 H41 0.9800
C41 C46 1.534(5)
C41 C42 1.535(5)
C20 H20 0.9300
C20 C21 1.385(6)
C20 C19 1.392(5)
C46 H46A 0.9700
C46 H46B 0.9700
C46 C45 1.529(6)
C16 H16 0.9300
C16 C17 1.382(6)
C16 C15 1.371(5)
C1 C2 1.397(5)
C1 C6 1.399(5)
C29 H29 0.9300
C29 C30 1.384(5)
C29 C28 1.370(6)
C40 C35 1.402(6)
C40 C39 1.413(6)
C21 H21 0.9300
C45 H45A 0.9700
C45 H45B 0.9700
C45 C44 1.509(6)
C2 C3 1.391(5)
C48 H48A 0.9700
C48 H48B 0.9700
C48 C47 1.530(6)
C7 C8 1.382(5)
C7 C12 1.381(5)
C50 H50A 0.9700
C50 H50B 0.9700
C50 C51 1.530(8)
C13 C14 1.391(5)
C13 C18 1.393(5)
C17 H17 0.9300
C17 C18 1.378(5)
C6 H6 0.9300
C6 C5 1.372(5)
C27 H27 0.9300
C27 C26 1.387(5)
C27 C28 1.375(6)
C47 H47 0.9800
C47 C52 1.523(7)
C9 H9 0.9300
C9 C10 1.375(6)
C9 C8 1.387(5)
C10 H10 0.9300
C10 C11 1.361(6)
C3 H3 0.9300
C3 C4 1.384(5)
C33 H33A 0.9700
C33 H33B 0.9700
C33 C34 1.511(5)
C33 C32 1.524(5)
C11 H11 0.9300
C11 C12 1.387(5)
C14 H14 0.9300
C14 C15 1.380(5)
C35 C36 1.410(6)
C19 C24 1.389(5)
C39 H39 0.9300
C39 C38 1.356(6)
C8 H8 0.9300
C37 H37 0.9300
C37 C36 1.392(8)
C37 C38 1.391(8)
C5 H5 0.9300
C5 C4 1.387(5)
C52 H52A 0.9700
C52 H52B 0.9700
C52 C51 1.547(6)
C26 H26 0.9300
C36 H36 0.9300
C15 H15 0.9300
C38 H38 0.9300
C30 H30 0.9300
C44 H44A 0.9700
C44 H44B 0.9700
C44 C43 1.518(7)
C12 H12 0.9300
C42 H42A 0.9700
C42 H42B 0.9700
C42 C43 1.527(7)
C18 H18 0.9300
C43 H43A 0.9700
C43 H43B 0.9700
C34 H34A 0.9700
C34 H34B 0.9700
C51 H51A 0.9700
C51 H51B 0.9700
C24 H24 0.9300
C24 C23 1.389(6)
C4 H4 0.9300
C32 H32A 0.9700
C32 H32B 0.9700
C28 H28 0.9300
C23 H23 0.9300
Cl2 C54 1.743(7)
Cl1 C54 1.702(7)
C54 H54A 0.9700
C54 H54B 0.9700

loop_
_geom_torsion_atom_site_label_1
_geom_torsion_atom_site_label_2
_geom_torsion_atom_site_label_3
_geom_torsion_atom_site_label_4
_geom_torsion
Fe1 S2 C34 C33 -66.3(3)
Fe1 S1 C32 C33 70.0(3)
Fe1 P1 C25 C26 47.5(3)
Fe1 P1 C25 C30 -140.6(3)
Fe1 P1 C1 C2 -2.8(3)
Fe1 P1 C1 C6 -177.8(3)
Fe1 P1 C19 C20 73.1(3)
Fe1 P1 C19 C24 -97.3(3)
Fe1 P2 C2 C1 -1.8(3)
Fe1 P2 C2 C3 176.8(3)
Fe1 P2 C7 C8 -69.0(3)
Fe1 P2 C7 C12 108.6(3)
Fe1 P2 C13 C14 -70.7(3)
Fe1 P2 C13 C18 102.8(3)
Fe2 S3 C40 C35 16.1(3)
Fe2 S3 C40 C39 -163.0(3)
Fe2 S2 C34 C33 9.1(4)
Fe2 S1 C32 C33 -5.7(4)
Fe2 P3 C41 C46 56.6(3)
Fe2 P3 C41 C42 -178.7(3)
Fe2 P3 C47 C48 -51.0(4)
Fe2 P3 C47 C52 73.4(3)
Fe2 P3 C35 C40 -25.2(3)
Fe2 P3 C35 C36 158.5(3)
S3 C40 C35 P3 5.4(4)
S3 C40 C35 C36 -178.0(3)
S3 C40 C39 C38 177.2(3)
P3 C41 C46 C45 -174.5(3)
P3 C41 C42 C43 177.7(4)
P3 C47 C52 C51 175.7(3)
P3 C35 C36 C37 175.9(3)
P1 C25 C26 C27 170.8(3)
P1 C25 C30 C29 -170.4(3)
P1 C1 C2 P2 2.9(4)
P1 C1 C2 C3 -175.8(3)
P1 C1 C6 C5 175.3(3)
P1 C19 C24 C23 171.8(3)
P2 C2 C3 C4 -177.9(3)
P2 C7 C8 C9 179.2(3)
P2 C7 C12 C11 -178.3(3)
P2 C13 C14 C15 176.1(3)
P2 C13 C18 C17 -174.8(3)
C25 P1 C1 C2 128.3(3)
C25 P1 C1 C6 -46.8(3)
C25 P1 C19 C20 -65.1(3)
C25 P1 C19 C24 124.6(3)
C49 C48 C47 P3 -175.8(4)
C49 C48 C47 C52 58.7(5)
C49 C50 C51 C52 -54.5(7)
C41 P3 C47 C48 173.5(3)
C41 P3 C47 C52 -62.1(3)
C41 P3 C35 C40 99.7(3)
C41 P3 C35 C36 -76.6(4)
C41 C46 C45 C44 -57.9(5)
C41 C42 C43 C44 56.7(6)
C20 C19 C24 C23 1.3(6)
C46 C41 C42 C43 -56.6(6)
C46 C45 C44 C43 56.3(6)
C16 C17 C18 C13 -0.8(7)
C1 P1 C25 C26 -73.0(3)
C1 P1 C25 C30 98.9(3)
C1 P1 C19 C20 -168.0(3)
C1 P1 C19 C24 21.7(3)
C1 C2 C3 C4 0.7(5)
C1 C6 C5 C4 -0.3(5)
C40 C35 C36 C37 -0.2(6)
C40 C39 C38 C37 1.9(7)
C21 C22 C23 C24 -0.5(8)
C21 C20 C19 P1 -172.1(4)
C21 C20 C19 C24 -1.4(6)
C45 C44 C43 C42 -56.0(7)
C2 P2 C7 C8 51.7(3)
C2 P2 C7 C12 -130.8(3)
C2 P2 C13 C14 170.3(3)
C2 P2 C13 C18 -16.2(4)
C2 C1 C6 C5 0.4(5)
C2 C3 C4 C5 -0.6(5)
C48 C49 C50 C51 55.2(6)
C48 C47 C52 C51 -58.4(5)
C7 P2 C2 C1 -130.4(3)
C7 P2 C2 C3 48.2(3)
C7 P2 C13 C14 64.9(3)
C7 P2 C13 C18 -121.6(3)
C50 C49 C48 C47 -56.9(6)
C13 P2 C2 C1 119.6(3)
C13 P2 C2 C3 -61.7(3)
C13 P2 C7 C8 159.7(3)
C13 P2 C7 C12 -22.8(3)
C13 C14 C15 C16 -1.8(6)
C17 C16 C15 C14 -0.1(7)
C6 C1 C2 P2 178.2(3)
C6 C1 C2 C3 -0.5(5)
C6 C5 C4 C3 0.4(5)
C47 P3 C41 C46 -167.2(3)
C47 P3 C41 C42 -42.5(4)
C47 P3 C35 C40 -153.0(3)
C47 P3 C35 C36 30.7(4)
C47 C52 C51 C50 55.7(6)
C9 C10 C11 C12 0.8(6)
C10 C9 C8 C7 -1.1(6)
C10 C11 C12 C7 -0.4(6)
C14 C13 C18 C17 -1.1(6)
C35 P3 C41 C46 -58.8(3)
C35 P3 C41 C42 65.8(4)
C35 P3 C47 C48 67.2(4)
C35 P3 C47 C52 -168.4(3)
C35 C40 C39 C38 -1.9(6)
C19 P1 C25 C26 179.2(3)
C19 P1 C25 C30 -8.9(3)
C19 P1 C1 C2 -123.7(3)
C19 P1 C1 C6 61.3(3)
C19 C20 C21 C22 0.5(8)
C19 C24 C23 C22 -0.4(6)
C39 C40 C35 P3 -175.5(3)
C39 C40 C35 C36 1.1(6)
C8 C7 C12 C11 -0.8(5)
C8 C9 C10 C11 -0.1(6)
C26 C25 C30 C29 1.4(5)
C26 C27 C28 C29 1.6(6)
C36 C37 C38 C39 -1.0(7)
C15 C16 C17 C18 1.4(7)
C38 C37 C36 C35 0.2(7)
C30 C25 C26 C27 -1.5(5)
C30 C29 C28 C27 -1.7(6)
C12 C7 C8 C9 1.5(6)
C42 C41 C46 C45 57.3(5)
C18 C13 C14 C15 2.4(6)
C34 C33 C32 S1 -59.8(5)
C32 C33 C34 S2 57.9(5)
C28 C29 C30 C25 0.1(6)
C28 C27 C26 C25 0.0(6)
C23 C22 C21 C20 0.5(8)

loop_
_platon_squeeze_void_nr
_platon_squeeze_void_average_x
_platon_squeeze_void_average_y
_platon_squeeze_void_average_z
_platon_squeeze_void_volume
_platon_squeeze_void_count_electrons
_platon_squeeze_void_content
1 0.000 0.063 0.250 110 25 ' '
2 0.000 0.937 0.750 109 25 ' '
3 0.463 0.972 0.358 19 0 ' '
4 0.463 0.028 0.858 20 0 ' '
5 0.467 0.069 0.090 7 0 ' '
6 0.467 0.931 0.590 7 0 ' '
7 0.538 0.969 0.144 19 0 ' '
8 0.538 0.031 0.644 19 0 ' '
9 0.538 0.075 0.413 6 0 ' '
10 0.538 0.925 0.913 6 0 ' '
